data_4502776
loop_
_publ_author_name
'Xin, Ling-Yun'
'Liu, Guang-Zhen'
'Li, Xiao-Ling'
'Wang, Li-Ya'

_publ_section_title
;
 Structural Diversity for a Series of Metal(II) Complexes Based on
 Flexible 1,2-Phenylenediacetate and Dipyridyl-type Coligand
;
_journal_issue 1
_journal_name_full 'Crystal Growth &amp; Design'
_journal_page_first 147
_journal_paper_doi 10.1021/cg200903k
_journal_volume 12
_journal_year 2012
_chemical_formula_sum 'C44 H38 N4 O9 Zn2'
_chemical_formula_weight 897.52
_chemical_name_systematic
;

 ?

;
_space_group_IT_number 7
_symmetry_cell_setting monoclinic
_symmetry_space_group_name_Hall 'P -2yc'
_symmetry_space_group_name_H-M 'P 1 c 1'
_atom_sites_solution_hydrogens geom
_atom_sites_solution_primary direct
_atom_sites_solution_secondary difmap
_audit_creation_method SHELXL-97
_cell_angle_alpha 90.00
_cell_angle_beta 94.9980(10)
_cell_angle_gamma 90.00
_cell_formula_units_Z 2
_cell_length_a 14.2155(12)
_cell_length_b 11.8409(10)
_cell_length_c 12.0213(10)
_cell_measurement_reflns_used 5631
_cell_measurement_temperature 296(2)
_cell_measurement_theta_max 25.25
_cell_measurement_theta_min 2.42
_cell_volume 2015.8(3)
_computing_cell_refinement 'Bruker SMART'
_computing_data_collection 'Bruker SMART'
_computing_data_reduction 'Bruker SAINT'
_computing_molecular_graphics 'Bruker SHELXTL'
_computing_publication_material 'Bruker SHELXTL'
_computing_structure_refinement 'SHELXL-97 (Sheldrick, 1997)'
_computing_structure_solution 'SHELXS-97 (Sheldrick, 1990)'
_diffrn_ambient_temperature 296(2)
_diffrn_measured_fraction_theta_full 0.992
_diffrn_measured_fraction_theta_max 0.992
_diffrn_measurement_device_type 'CCD area detector'
_diffrn_measurement_method 'phi and omega scans'
_diffrn_radiation_monochromator graphite
_diffrn_radiation_source 'fine-focus sealed tube'
_diffrn_radiation_type MoK\a
_diffrn_radiation_wavelength 0.71073
_diffrn_reflns_av_R_equivalents 0.0195
_diffrn_reflns_av_sigmaI/netI 0.0327
_diffrn_reflns_limit_h_max 17
_diffrn_reflns_limit_h_min -17
_diffrn_reflns_limit_k_max 14
_diffrn_reflns_limit_k_min -14
_diffrn_reflns_limit_l_max 14
_diffrn_reflns_limit_l_min -14
_diffrn_reflns_number 13953
_diffrn_reflns_theta_full 25.50
_diffrn_reflns_theta_max 25.50
_diffrn_reflns_theta_min 2.24
_diffrn_standards_decay_% 0
_diffrn_standards_interval_count 0
_diffrn_standards_interval_time 0
_diffrn_standards_number 0
_exptl_absorpt_coefficient_mu 1.252
_exptl_absorpt_correction_T_max 0.8745
_exptl_absorpt_correction_T_min 0.7448
_exptl_absorpt_correction_type multi-scan
_exptl_absorpt_process_details sadabs
_exptl_crystal_colour colourless
_exptl_crystal_density_diffrn 1.479
_exptl_crystal_density_method 'not measured'
_exptl_crystal_description Block
_exptl_crystal_F_000 924
_exptl_crystal_size_max 0.25
_exptl_crystal_size_mid 0.18
_exptl_crystal_size_min 0.11
_refine_diff_density_max 0.355
_refine_diff_density_min -0.207
_refine_diff_density_rms 0.041
_refine_ls_abs_structure_details 'Flack H D (1983), Acta Cryst. A39, 876-881'
_refine_ls_abs_structure_Flack 0.294(9)
_refine_ls_extinction_method none
_refine_ls_goodness_of_fit_ref 1.072
_refine_ls_hydrogen_treatment constr
_refine_ls_matrix_type full
_refine_ls_number_parameters 532
_refine_ls_number_reflns 7248
_refine_ls_number_restraints 2
_refine_ls_restrained_S_all 1.072
_refine_ls_R_factor_all 0.0371
_refine_ls_R_factor_gt 0.0304
_refine_ls_shift/su_max 0.000
_refine_ls_shift/su_mean 0.000
_refine_ls_structure_factor_coef Fsqd
_refine_ls_weighting_details 'calc w=1/[\s^2^(Fo^2^)+(0.0442P)^2^+0.0000P] where P=(Fo^2^+2Fc^2^)/3'
_refine_ls_weighting_scheme calc
_refine_ls_wR_factor_gt 0.0750
_refine_ls_wR_factor_ref 0.0787
_reflns_number_gt 6448
_reflns_number_total 7248
_reflns_threshold_expression >2sigma(I)
_cod_data_source_file cg200903k_si_010.cif
_cod_data_source_block a
_cod_depositor_comments
;
The following automatic conversions were performed:

'_symmetry_cell_setting' value 'Monoclinic' changed to 'monoclinic'
according to /home/saulius/struct/CIF-dictionaries/cif_core.dic
dictionary named 'cif_core.dic' version 2.4.1 from 2010-06-29.

Automatic conversion script
Id: cif_fix_values 1715 2011-07-08 13:25:40Z adriana 
;
_cod_original_sg_symbol_H-M Pc
_cod_database_code 4502776

loop_
_symmetry_equiv_pos_as_xyz
'x, y, z'
'x, -y, z+1/2'

loop_
_atom_site_label
_atom_site_type_symbol
_atom_site_fract_x
_atom_site_fract_y
_atom_site_fract_z
_atom_site_U_iso_or_equiv
_atom_site_adp_type
_atom_site_occupancy
_atom_site_symmetry_multiplicity
_atom_site_calc_flag
_atom_site_refinement_flags
Zn1 Zn -0.41486(2) 0.26523(3) -0.20076(2) 0.03575(11) Uani 1 1 d .
Zn2 Zn 0.11750(2) -0.26925(3) 0.61309(2) 0.03453(11) Uani 1 1 d .
N1 N -0.3314(2) 0.1675(3) -0.0928(3) 0.0385(8) Uani 1 1 d .
N2 N 0.0306(2) -0.1728(3) 0.5043(3) 0.0384(8) Uani 1 1 d .
N3 N 0.1943(2) -0.3476(3) 0.4992(2) 0.0361(7) Uani 1 1 d .
N4 N 0.5294(2) -0.6415(3) -0.0730(3) 0.0385(7) Uani 1 1 d .
O1 O -0.36691(18) 0.3933(2) -0.2744(2) 0.0520(7) Uani 1 1 d .
O2 O -0.2394(2) 0.2963(3) -0.3044(3) 0.0728(9) Uani 1 1 d .
O3 O -0.0088(2) 0.5621(3) -0.4161(3) 0.0845(10) Uani 1 1 d .
O4 O 0.0663(2) 0.6427(3) -0.2718(3) 0.0672(9) Uani 1 1 d .
O5 O 0.1823(2) -0.1410(2) 0.6819(3) 0.0689(9) Uani 1 1 d .
O6 O 0.3097(2) -0.2119(2) 0.7718(3) 0.0660(8) Uani 1 1 d .
O7 O 0.4749(2) 0.1690(2) 0.7554(2) 0.0639(8) Uani 1 1 d .
O8 O 0.5289(3) 0.1769(3) 0.5919(3) 0.1010(12) Uani 1 1 d .
O9 O 0.4985(3) 0.8287(4) 0.8557(4) 0.1202(16) Uani 1 1 d .
H1W H 0.5175 0.8403 0.9238 0.180 Uiso 1 1 d R
H2W H 0.4404 0.8106 0.8508 0.180 Uiso 1 1 d R
C1 C -0.2844(3) 0.3836(3) -0.3090(3) 0.0424(8) Uani 1 1 d .
C2 C -0.2452(3) 0.4929(4) -0.3540(3) 0.0534(12) Uani 1 1 d .
H2A H -0.1894 0.4764 -0.3922 0.064 Uiso 1 1 calc R
H2B H -0.2919 0.5269 -0.4073 0.064 Uiso 1 1 calc R
C3 C -0.2203(2) 0.5734(3) -0.2602(3) 0.0485(9) Uani 1 1 d .
C4 C -0.2905(3) 0.6458(4) -0.2253(4) 0.0679(12) Uani 1 1 d .
H4 H -0.3499 0.6458 -0.2642 0.081 Uiso 1 1 calc R
C5 C -0.2737(5) 0.7157(4) -0.1364(6) 0.0957(19) Uani 1 1 d .
H5 H -0.3216 0.7623 -0.1151 0.115 Uiso 1 1 calc R
C6 C -0.1864(4) 0.7179(5) -0.0778(5) 0.0903(17) Uani 1 1 d .
H6 H -0.1752 0.7647 -0.0160 0.108 Uiso 1 1 calc R
C7 C -0.1175(4) 0.6517(4) -0.1106(4) 0.0742(13) Uani 1 1 d .
H7 H -0.0581 0.6556 -0.0718 0.089 Uiso 1 1 calc R
C8 C -0.1310(3) 0.5769(3) -0.2012(3) 0.0482(8) Uani 1 1 d .
C9 C -0.0501(3) 0.5080(4) -0.2336(4) 0.0568(12) Uani 1 1 d .
H9A H -0.0735 0.4385 -0.2686 0.068 Uiso 1 1 calc R
H9B H -0.0093 0.4885 -0.1675 0.068 Uiso 1 1 calc R
C10 C 0.0062(3) 0.5738(4) -0.3147(4) 0.0555(11) Uani 1 1 d .
C11 C 0.2566(3) -0.1335(3) 0.7446(3) 0.0395(9) Uani 1 1 d .
C12 C 0.2771(3) -0.0153(3) 0.7935(3) 0.0425(8) Uani 1 1 d .
H12A H 0.2461 -0.0070 0.8618 0.051 Uiso 1 1 calc R
H12B H 0.3445 -0.0070 0.8120 0.051 Uiso 1 1 calc R
C13 C 0.2427(2) 0.0772(3) 0.7116(2) 0.0367(7) Uani 1 1 d .
C14 C 0.1543(2) 0.1250(3) 0.7201(3) 0.0438(8) Uani 1 1 d .
H14 H 0.1193 0.1033 0.7784 0.053 Uiso 1 1 calc R
C15 C 0.1173(3) 0.2038(3) 0.6441(3) 0.0562(10) Uani 1 1 d .
H15 H 0.0583 0.2355 0.6513 0.067 Uiso 1 1 calc R
C16 C 0.1688(3) 0.2351(3) 0.5575(4) 0.0596(11) Uani 1 1 d .
H16 H 0.1441 0.2870 0.5047 0.072 Uiso 1 1 calc R
C17 C 0.2574(3) 0.1892(3) 0.5489(3) 0.0516(9) Uani 1 1 d .
H17 H 0.2923 0.2119 0.4908 0.062 Uiso 1 1 calc R
C18 C 0.2953(2) 0.1100(3) 0.6253(3) 0.0374(7) Uani 1 1 d .
C19 C 0.3927(3) 0.0632(3) 0.6115(3) 0.0503(10) Uani 1 1 d .
H19A H 0.3982 0.0488 0.5329 0.060 Uiso 1 1 calc R
H19B H 0.3997 -0.0085 0.6504 0.060 Uiso 1 1 calc R
C20 C 0.4722(3) 0.1409(3) 0.6551(4) 0.0486(10) Uani 1 1 d .
C21 C -0.3487(3) 0.0594(3) -0.0738(3) 0.0468(10) Uani 1 1 d .
H21 H -0.3941 0.0223 -0.1209 0.056 Uiso 1 1 calc R
C22 C -0.3024(3) -0.0002(3) 0.0126(3) 0.0509(10) Uani 1 1 d .
H22 H -0.3160 -0.0763 0.0218 0.061 Uiso 1 1 calc R
C23 C -0.2359(3) 0.0521(4) 0.0858(3) 0.0406(9) Uani 1 1 d .
C24 C -0.2181(3) 0.1653(4) 0.0659(3) 0.0454(10) Uani 1 1 d .
H24 H -0.1735 0.2044 0.1123 0.054 Uiso 1 1 calc R
C25 C -0.2662(3) 0.2190(3) -0.0219(4) 0.0438(10) Uani 1 1 d .
H25 H -0.2533 0.2949 -0.0336 0.053 Uiso 1 1 calc R
C26 C -0.1854(3) -0.0134(4) 0.1759(3) 0.0456(10) Uani 1 1 d .
H26 H -0.1997 -0.0899 0.1791 0.055 Uiso 1 1 calc R
C27 C -0.1220(3) 0.0253(4) 0.2522(4) 0.0481(10) Uani 1 1 d .
H27 H -0.1082 0.1020 0.2509 0.058 Uiso 1 1 calc R
C28 C -0.0710(3) -0.0439(3) 0.3400(3) 0.0401(9) Uani 1 1 d .
C29 C -0.0767(3) -0.1619(3) 0.3407(3) 0.0438(10) Uani 1 1 d .
H29 H -0.1148 -0.1996 0.2858 0.053 Uiso 1 1 calc R
C30 C -0.0257(3) -0.2212(3) 0.4231(4) 0.0429(10) Uani 1 1 d .
H30 H -0.0305 -0.2995 0.4225 0.052 Uiso 1 1 calc R
C31 C 0.0355(3) -0.0580(4) 0.5040(3) 0.0476(10) Uani 1 1 d .
H31 H 0.0733 -0.0221 0.5604 0.057 Uiso 1 1 calc R
C32 C -0.0130(3) 0.0063(4) 0.4238(3) 0.0510(10) Uani 1 1 d .
H32 H -0.0068 0.0845 0.4257 0.061 Uiso 1 1 calc R
C33 C 0.2462(3) -0.2874(3) 0.4350(3) 0.0408(9) Uani 1 1 d .
H33 H 0.2517 -0.2101 0.4479 0.049 Uiso 1 1 calc R
C34 C 0.2923(3) -0.3339(3) 0.3501(3) 0.0407(8) Uani 1 1 d .
H34 H 0.3277 -0.2880 0.3068 0.049 Uiso 1 1 calc R
C35 C 0.2864(2) -0.4478(3) 0.3288(3) 0.0344(8) Uani 1 1 d .
C36 C 0.2316(3) -0.5100(3) 0.3962(3) 0.0473(10) Uani 1 1 d .
H36 H 0.2248 -0.5874 0.3849 0.057 Uiso 1 1 calc R
C37 C 0.1876(3) -0.4590(3) 0.4791(4) 0.0471(10) Uani 1 1 d .
H37 H 0.1515 -0.5030 0.5234 0.057 Uiso 1 1 calc R
C38 C 0.3357(2) -0.5066(3) 0.2432(3) 0.0413(9) Uani 1 1 d .
H38 H 0.3263 -0.5842 0.2371 0.050 Uiso 1 1 calc R
C39 C 0.3921(3) -0.4606(3) 0.1740(3) 0.0380(8) Uani 1 1 d .
H39 H 0.4005 -0.3828 0.1773 0.046 Uiso 1 1 calc R
C40 C 0.4422(2) -0.5237(3) 0.0924(3) 0.0365(8) Uani 1 1 d .
C41 C 0.4481(3) -0.6415(3) 0.0929(3) 0.0439(9) Uani 1 1 d .
H41 H 0.4226 -0.6826 0.1489 0.053 Uiso 1 1 calc R
C42 C 0.4909(3) -0.6961(3) 0.0119(3) 0.0468(9) Uani 1 1 d .
H42 H 0.4942 -0.7745 0.0144 0.056 Uiso 1 1 calc R
C43 C 0.5276(3) -0.5289(3) -0.0705(3) 0.0373(8) Uani 1 1 d .
H43 H 0.5566 -0.4893 -0.1250 0.045 Uiso 1 1 calc R
C44 C 0.4849(3) -0.4688(3) 0.0088(3) 0.0398(9) Uani 1 1 d .
H44 H 0.4846 -0.3903 0.0062 0.048 Uiso 1 1 calc R

loop_
_atom_site_aniso_label
_atom_site_aniso_U_11
_atom_site_aniso_U_22
_atom_site_aniso_U_33
_atom_site_aniso_U_23
_atom_site_aniso_U_13
_atom_site_aniso_U_12
Zn1 0.0346(2) 0.0381(2) 0.0341(2) 0.0013(2) 0.00077(19) 0.0019(2)
Zn2 0.0344(2) 0.0322(2) 0.0366(2) -0.0006(2) 0.00103(19) -0.0004(2)
N1 0.0407(19) 0.0367(19) 0.0377(18) 0.0014(15) 0.0018(15) 0.0037(14)
N2 0.0373(18) 0.0365(19) 0.0400(18) -0.0059(15) -0.0042(15) 0.0035(14)
N3 0.0356(16) 0.0308(16) 0.0419(17) 0.0032(13) 0.0036(13) 0.0038(12)
N4 0.0393(17) 0.0383(18) 0.0380(16) -0.0016(13) 0.0042(13) -0.0015(13)
O1 0.0488(16) 0.0486(15) 0.0606(17) 0.0058(13) 0.0156(13) -0.0004(12)
O2 0.0621(18) 0.0607(18) 0.097(2) 0.0257(17) 0.0142(17) 0.0188(15)
O3 0.080(2) 0.107(3) 0.070(2) 0.0032(19) 0.0225(17) -0.0251(19)
O4 0.0589(18) 0.078(2) 0.0651(19) 0.0234(17) 0.0072(15) -0.0193(16)
O5 0.082(2) 0.0338(15) 0.083(2) 0.0019(13) -0.0408(18) -0.0073(14)
O6 0.0659(18) 0.0449(16) 0.084(2) -0.0112(14) -0.0107(16) 0.0130(14)
O7 0.0658(19) 0.0665(19) 0.0579(18) -0.0173(15) -0.0032(15) -0.0088(15)
O8 0.078(2) 0.118(3) 0.110(3) -0.029(2) 0.027(2) -0.043(2)
O9 0.076(3) 0.175(5) 0.110(3) -0.020(3) 0.011(2) -0.005(3)
C1 0.043(2) 0.049(2) 0.0340(18) 0.0061(15) -0.0019(15) -0.0007(17)
C2 0.051(3) 0.065(3) 0.043(2) 0.014(2) -0.001(2) -0.011(2)
C3 0.042(2) 0.045(2) 0.059(2) 0.0120(17) 0.0115(17) -0.0053(16)
C4 0.049(2) 0.056(3) 0.100(3) 0.001(2) 0.012(2) -0.0007(19)
C5 0.092(4) 0.065(3) 0.138(5) -0.029(3) 0.059(4) -0.011(3)
C6 0.098(4) 0.089(4) 0.089(4) -0.033(3) 0.039(3) -0.027(3)
C7 0.073(3) 0.084(3) 0.066(3) 0.002(2) 0.008(2) -0.029(3)
C8 0.048(2) 0.048(2) 0.050(2) 0.0096(17) 0.0120(17) -0.0083(16)
C9 0.043(3) 0.053(3) 0.074(3) 0.026(2) 0.007(2) 0.000(2)
C10 0.037(2) 0.053(2) 0.077(3) 0.015(2) 0.009(2) 0.0071(18)
C11 0.049(2) 0.035(2) 0.0337(18) 0.0004(14) -0.0009(17) -0.0025(17)
C12 0.049(2) 0.040(2) 0.0372(18) -0.0049(15) -0.0016(16) -0.0012(16)
C13 0.0447(18) 0.0285(16) 0.0355(16) -0.0044(13) -0.0049(14) -0.0042(14)
C14 0.046(2) 0.0382(19) 0.0473(19) -0.0028(15) 0.0039(16) -0.0008(15)
C15 0.043(2) 0.047(2) 0.077(3) -0.0003(19) -0.001(2) 0.0065(17)
C16 0.065(3) 0.038(2) 0.073(3) 0.0136(19) -0.009(2) -0.0005(19)
C17 0.058(2) 0.045(2) 0.052(2) 0.0024(17) 0.0002(19) -0.0163(18)
C18 0.0396(18) 0.0331(17) 0.0382(17) -0.0086(14) -0.0044(14) -0.0045(14)
C19 0.047(2) 0.047(2) 0.058(2) -0.0190(19) 0.0085(18) -0.0018(17)
C20 0.042(2) 0.044(2) 0.059(2) -0.0061(19) 0.0004(19) 0.0149(18)
C21 0.047(2) 0.042(2) 0.049(2) 0.0011(18) -0.0104(18) 0.0003(18)
C22 0.056(2) 0.035(2) 0.060(2) 0.0049(19) -0.004(2) -0.0034(18)
C23 0.037(2) 0.047(2) 0.038(2) 0.0019(17) 0.0022(16) 0.0020(17)
C24 0.044(2) 0.047(2) 0.044(2) -0.0036(19) -0.0045(19) -0.0046(19)
C25 0.039(2) 0.041(2) 0.051(3) 0.0081(19) 0.001(2) 0.0001(18)
C26 0.046(2) 0.044(2) 0.045(2) 0.0069(18) -0.0014(18) 0.0051(18)
C27 0.054(2) 0.043(2) 0.046(2) 0.0019(18) -0.006(2) 0.0032(19)
C28 0.041(2) 0.039(2) 0.040(2) -0.0007(16) 0.0012(17) 0.0100(17)
C29 0.037(2) 0.048(2) 0.045(2) -0.0009(19) -0.0049(18) -0.0017(18)
C30 0.044(3) 0.036(2) 0.046(2) -0.0032(18) -0.005(2) 0.0011(17)
C31 0.052(2) 0.044(2) 0.045(2) -0.0137(18) -0.0100(18) 0.0092(18)
C32 0.059(2) 0.036(2) 0.054(2) -0.0041(18) -0.0168(19) 0.0074(18)
C33 0.049(2) 0.0269(17) 0.048(2) 0.0031(15) 0.0100(18) 0.0031(15)
C34 0.047(2) 0.0338(19) 0.043(2) 0.0089(15) 0.0115(16) -0.0005(15)
C35 0.0334(18) 0.037(2) 0.0318(17) -0.0002(14) -0.0027(14) 0.0012(15)
C36 0.057(2) 0.033(2) 0.054(2) -0.0068(17) 0.018(2) -0.0037(17)
C37 0.049(2) 0.038(2) 0.056(2) 0.0006(18) 0.0149(19) -0.0063(18)
C38 0.044(2) 0.0343(18) 0.045(2) -0.0045(16) 0.0022(16) -0.0008(16)
C39 0.045(2) 0.0381(19) 0.0301(16) -0.0027(14) 0.0002(15) -0.0024(16)
C40 0.0345(19) 0.0394(19) 0.0337(18) -0.0058(15) -0.0083(15) -0.0019(15)
C41 0.051(2) 0.044(2) 0.0383(19) -0.0004(16) 0.0132(16) -0.0026(17)
C42 0.056(2) 0.0376(19) 0.048(2) 0.0035(17) 0.0097(18) -0.0011(18)
C43 0.0370(19) 0.039(2) 0.036(2) -0.0010(16) 0.0031(16) -0.0030(15)
C44 0.045(2) 0.0342(19) 0.0389(19) -0.0008(15) -0.0007(16) -0.0046(16)

loop_
_atom_type_symbol
_atom_type_description
_atom_type_scat_dispersion_real
_atom_type_scat_dispersion_imag
_atom_type_scat_source
C C 0.0033 0.0016 'International Tables Vol C Tables 4.2.6.8 and 6.1.1.4'
H H 0.0000 0.0000 'International Tables Vol C Tables 4.2.6.8 and 6.1.1.4'
N N 0.0061 0.0033 'International Tables Vol C Tables 4.2.6.8 and 6.1.1.4'
O O 0.0106 0.0060 'International Tables Vol C Tables 4.2.6.8 and 6.1.1.4'
Zn Zn 0.2839 1.4301 'International Tables Vol C Tables 4.2.6.8 and 6.1.1.4'

loop_
_geom_angle_atom_site_label_1
_geom_angle_atom_site_label_2
_geom_angle_atom_site_label_3
_geom_angle
_geom_angle_site_symmetry_1
_geom_angle_site_symmetry_3
O1 Zn1 O7 129.95(12) . 1_454
O1 Zn1 N1 122.25(12) . .
O7 Zn1 N1 104.27(13) 1_454 .
O1 Zn1 N4 95.38(12) . 1_465
O7 Zn1 N4 99.06(12) 1_454 1_465
N1 Zn1 N4 93.93(12) . 1_465
O4 Zn2 O5 108.36(14) 1_546 .
O4 Zn2 N3 119.50(13) 1_546 .
O5 Zn2 N3 112.46(14) . .
O4 Zn2 N2 120.83(13) 1_546 .
O5 Zn2 N2 94.19(12) . .
N3 Zn2 N2 98.72(12) . .
C21 N1 C25 117.1(4) . .
C21 N1 Zn1 123.4(3) . .
C25 N1 Zn1 118.3(3) . .
C30 N2 C31 117.0(3) . .
C30 N2 Zn2 120.8(3) . .
C31 N2 Zn2 121.7(3) . .
C33 N3 C37 117.4(3) . .
C33 N3 Zn2 120.2(2) . .
C37 N3 Zn2 122.1(3) . .
C43 N4 C42 116.6(3) . .
C43 N4 Zn1 123.4(3) . 1_645
C42 N4 Zn1 119.9(3) . 1_645
C1 O1 Zn1 116.9(2) . .
C10 O4 Zn2 110.0(3) . 1_564
C11 O5 Zn2 131.6(3) . .
C20 O7 Zn1 111.7(3) . 1_656
H1W O9 H2W 109.4 . .
O2 C1 O1 123.7(3) . .
O2 C1 C2 122.0(4) . .
O1 C1 C2 114.3(4) . .
C3 C2 C1 110.0(3) . .
C3 C2 H2A 109.7 . .
C1 C2 H2A 109.7 . .
C3 C2 H2B 109.7 . .
C1 C2 H2B 109.7 . .
H2A C2 H2B 108.2 . .
C8 C3 C4 117.8(4) . .
C8 C3 C2 123.0(4) . .
C4 C3 C2 119.1(4) . .
C5 C4 C3 121.8(5) . .
C5 C4 H4 119.1 . .
C3 C4 H4 119.1 . .
C4 C5 C6 120.3(5) . .
C4 C5 H5 119.8 . .
C6 C5 H5 119.8 . .
C7 C6 C5 119.3(5) . .
C7 C6 H6 120.4 . .
C5 C6 H6 120.4 . .
C6 C7 C8 122.9(5) . .
C6 C7 H7 118.5 . .
C8 C7 H7 118.5 . .
C7 C8 C3 117.9(4) . .
C7 C8 C9 119.5(4) . .
C3 C8 C9 122.6(4) . .
C8 C9 C10 110.4(3) . .
C8 C9 H9A 109.6 . .
C10 C9 H9A 109.6 . .
C8 C9 H9B 109.6 . .
C10 C9 H9B 109.6 . .
H9A C9 H9B 108.1 . .
O3 C10 O4 122.2(4) . .
O3 C10 C9 121.4(4) . .
O4 C10 C9 116.3(4) . .
O6 C11 O5 125.4(4) . .
O6 C11 C12 119.8(3) . .
O5 C11 C12 114.8(3) . .
C13 C12 C11 111.6(3) . .
C13 C12 H12A 109.3 . .
C11 C12 H12A 109.3 . .
C13 C12 H12B 109.3 . .
C11 C12 H12B 109.3 . .
H12A C12 H12B 108.0 . .
C18 C13 C14 119.4(3) . .
C18 C13 C12 121.4(3) . .
C14 C13 C12 119.1(3) . .
C15 C14 C13 121.5(3) . .
C15 C14 H14 119.3 . .
C13 C14 H14 119.3 . .
C16 C15 C14 119.2(4) . .
C16 C15 H15 120.4 . .
C14 C15 H15 120.4 . .
C15 C16 C17 119.9(4) . .
C15 C16 H16 120.0 . .
C17 C16 H16 120.0 . .
C18 C17 C16 121.2(4) . .
C18 C17 H17 119.4 . .
C16 C17 H17 119.4 . .
C17 C18 C13 118.8(3) . .
C17 C18 C19 118.7(3) . .
C13 C18 C19 122.5(3) . .
C18 C19 C20 113.6(3) . .
C18 C19 H19A 108.8 . .
C20 C19 H19A 108.8 . .
C18 C19 H19B 108.8 . .
C20 C19 H19B 108.8 . .
H19A C19 H19B 107.7 . .
O8 C20 O7 122.5(4) . .
O8 C20 C19 120.4(4) . .
O7 C20 C19 117.1(4) . .
N1 C21 C22 122.7(4) . .
N1 C21 H21 118.6 . .
C22 C21 H21 118.6 . .
C23 C22 C21 120.5(4) . .
C23 C22 H22 119.7 . .
C21 C22 H22 119.7 . .
C22 C23 C24 116.6(4) . .
C22 C23 C26 119.8(4) . .
C24 C23 C26 123.5(4) . .
C25 C24 C23 119.8(4) . .
C25 C24 H24 120.1 . .
C23 C24 H24 120.1 . .
N1 C25 C24 123.3(4) . .
N1 C25 H25 118.4 . .
C24 C25 H25 118.4 . .
C27 C26 C23 126.5(3) . .
C27 C26 H26 116.8 . .
C23 C26 H26 116.8 . .
C26 C27 C28 124.9(3) . .
C26 C27 H27 117.6 . .
C28 C27 H27 117.6 . .
C32 C28 C29 117.2(4) . .
C32 C28 C27 120.6(4) . .
C29 C28 C27 122.2(4) . .
C30 C29 C28 119.3(4) . .
C30 C29 H29 120.4 . .
C28 C29 H29 120.4 . .
N2 C30 C29 123.6(4) . .
N2 C30 H30 118.2 . .
C29 C30 H30 118.2 . .
N2 C31 C32 122.4(4) . .
N2 C31 H31 118.8 . .
C32 C31 H31 118.8 . .
C31 C32 C28 120.5(4) . .
C31 C32 H32 119.8 . .
C28 C32 H32 119.8 . .
N3 C33 C34 122.9(3) . .
N3 C33 H33 118.5 . .
C34 C33 H33 118.5 . .
C35 C34 C33 120.4(3) . .
C35 C34 H34 119.8 . .
C33 C34 H34 119.8 . .
C34 C35 C36 116.2(3) . .
C34 C35 C38 124.7(3) . .
C36 C35 C38 119.0(3) . .
C37 C36 C35 120.7(4) . .
C37 C36 H36 119.7 . .
C35 C36 H36 119.7 . .
N3 C37 C36 122.4(4) . .
N3 C37 H37 118.8 . .
C36 C37 H37 118.8 . .
C39 C38 C35 126.7(3) . .
C39 C38 H38 116.6 . .
C35 C38 H38 116.6 . .
C38 C39 C40 124.6(3) . .
C38 C39 H39 117.7 . .
C40 C39 H39 117.7 . .
C44 C40 C41 116.3(3) . .
C44 C40 C39 121.1(3) . .
C41 C40 C39 122.5(3) . .
C42 C41 C40 120.2(3) . .
C42 C41 H41 119.9 . .
C40 C41 H41 119.9 . .
N4 C42 C41 123.1(4) . .
N4 C42 H42 118.5 . .
C41 C42 H42 118.5 . .
N4 C43 C44 122.9(4) . .
N4 C43 H43 118.5 . .
C44 C43 H43 118.5 . .
C43 C44 C40 120.7(4) . .
C43 C44 H44 119.7 . .
C40 C44 H44 119.7 . .

loop_
_geom_bond_atom_site_label_1
_geom_bond_atom_site_label_2
_geom_bond_distance
_geom_bond_site_symmetry_2
Zn1 O1 1.911(3) .
Zn1 O7 1.971(3) 1_454
Zn1 N1 2.041(3) .
Zn1 N4 2.103(3) 1_465
Zn2 O4 1.926(3) 1_546
Zn2 O5 1.925(3) .
Zn2 N3 2.047(3) .
Zn2 N2 2.064(3) .
N1 C21 1.327(5) .
N1 C25 1.349(5) .
N2 C30 1.336(5) .
N2 C31 1.361(5) .
N3 C33 1.322(5) .
N3 C37 1.343(5) .
N4 C43 1.334(5) .
N4 C42 1.362(5) .
N4 Zn1 2.103(3) 1_645
O1 C1 1.283(4) .
O2 C1 1.215(5) .
O3 C10 1.227(5) .
O4 C10 1.259(5) .
O4 Zn2 1.926(3) 1_564
O5 C11 1.246(4) .
O6 C11 1.223(4) .
O7 C20 1.249(5) .
O7 Zn1 1.971(3) 1_656
O8 C20 1.231(5) .
O9 H1W 0.8500 .
O9 H2W 0.8499 .
C1 C2 1.527(5) .
C2 C3 1.496(6) .
C2 H2A 0.9700 .
C2 H2B 0.9700 .
C3 C8 1.400(5) .
C3 C4 1.406(5) .
C4 C5 1.356(7) .
C4 H4 0.9300 .
C5 C6 1.373(8) .
C5 H5 0.9300 .
C6 C7 1.339(7) .
C6 H6 0.9300 .
C7 C8 1.404(6) .
C7 H7 0.9300 .
C8 C9 1.489(6) .
C9 C10 1.528(6) .
C9 H9A 0.9700 .
C9 H9B 0.9700 .
C11 C12 1.537(5) .
C12 C13 1.525(5) .
C12 H12A 0.9700 .
C12 H12B 0.9700 .
C13 C18 1.385(4) .
C13 C14 1.391(5) .
C14 C15 1.377(5) .
C14 H14 0.9300 .
C15 C16 1.375(6) .
C15 H15 0.9300 .
C16 C17 1.384(6) .
C16 H16 0.9300 .
C17 C18 1.388(5) .
C17 H17 0.9300 .
C18 C19 1.515(5) .
C19 C20 1.515(5) .
C19 H19A 0.9700 .
C19 H19B 0.9700 .
C21 C22 1.374(5) .
C21 H21 0.9300 .
C22 C23 1.381(5) .
C22 H22 0.9300 .
C23 C24 1.389(6) .
C23 C26 1.467(5) .
C24 C25 1.364(6) .
C24 H24 0.9300 .
C25 H25 0.9300 .
C26 C27 1.312(4) .
C26 H26 0.9300 .
C27 C28 1.475(5) .
C27 H27 0.9300 .
C28 C32 1.380(5) .
C28 C29 1.399(5) .
C29 C30 1.369(6) .
C29 H29 0.9300 .
C30 H30 0.9300 .
C31 C32 1.367(5) .
C31 H31 0.9300 .
C32 H32 0.9300 .
C33 C34 1.376(5) .
C33 H33 0.9300 .
C34 C35 1.374(5) .
C34 H34 0.9300 .
C35 C36 1.384(5) .
C35 C38 1.470(5) .
C36 C37 1.363(6) .
C36 H36 0.9300 .
C37 H37 0.9300 .
C38 C39 1.321(5) .
C38 H38 0.9300 .
C39 C40 1.467(5) .
C39 H39 0.9300 .
C40 C44 1.380(5) .
C40 C41 1.397(5) .
C41 C42 1.357(5) .
C41 H41 0.9300 .
C42 H42 0.9300 .
C43 C44 1.373(5) .
C43 H43 0.9300 .
C44 H44 0.9300 .

loop_
_geom_hbond_atom_site_label_D
_geom_hbond_atom_site_label_H
_geom_hbond_atom_site_label_A
_geom_hbond_distance_DH
_geom_hbond_distance_HA
_geom_hbond_distance_DA
_geom_hbond_angle_DHA
_geom_hbond_site_symmetry_A
O9 H2W O6 0.85 2.03 2.825(5) 155.5 1_565
O9 H1W O8 0.85 2.02 2.836(6) 159.4 2_565

loop_
_geom_torsion_atom_site_label_1
_geom_torsion_atom_site_label_2
_geom_torsion_atom_site_label_3
_geom_torsion_atom_site_label_4
_geom_torsion
_geom_torsion_site_symmetry_1
O1 Zn1 N1 C21 -153.2(3) .
O7 Zn1 N1 C21 7.5(3) 1_454
N4 Zn1 N1 C21 107.9(3) 1_465
O1 Zn1 N1 C25 39.7(3) .
O7 Zn1 N1 C25 -159.6(3) 1_454
N4 Zn1 N1 C25 -59.2(3) 1_465
O4 Zn2 N2 C30 -73.5(3) 1_546
O5 Zn2 N2 C30 172.2(3) .
N3 Zn2 N2 C30 58.7(3) .
O4 Zn2 N2 C31 113.9(3) 1_546
O5 Zn2 N2 C31 -0.4(3) .
N3 Zn2 N2 C31 -113.9(3) .
O4 Zn2 N3 C33 -165.7(3) 1_546
O5 Zn2 N3 C33 -37.0(3) .
N2 Zn2 N3 C33 61.2(3) .
O4 Zn2 N3 C37 20.6(4) 1_546
O5 Zn2 N3 C37 149.3(3) .
N2 Zn2 N3 C37 -112.5(3) .
O7 Zn1 O1 C1 -115.9(3) 1_454
N1 Zn1 O1 C1 39.4(3) .
N4 Zn1 O1 C1 137.5(3) 1_465
O4 Zn2 O5 C11 69.2(4) 1_546
N3 Zn2 O5 C11 -65.2(4) .
N2 Zn2 O5 C11 -166.4(4) .
Zn1 O1 C1 O2 5.5(5) .
Zn1 O1 C1 C2 -172.9(2) .
O2 C1 C2 C3 -107.4(5) .
O1 C1 C2 C3 70.9(4) .
C1 C2 C3 C8 90.1(4) .
C1 C2 C3 C4 -86.8(4) .
C8 C3 C4 C5 -1.1(6) .
C2 C3 C4 C5 175.9(4) .
C3 C4 C5 C6 0.3(8) .
C4 C5 C6 C7 1.2(9) .
C5 C6 C7 C8 -2.0(8) .
C6 C7 C8 C3 1.2(6) .
C6 C7 C8 C9 178.8(4) .
C4 C3 C8 C7 0.4(5) .
C2 C3 C8 C7 -176.5(3) .
C4 C3 C8 C9 -177.1(3) .
C2 C3 C8 C9 6.0(5) .
C7 C8 C9 C10 -87.0(5) .
C3 C8 C9 C10 90.5(5) .
Zn2 O4 C10 O3 5.4(5) 1_564
Zn2 O4 C10 C9 -172.5(3) 1_564
C8 C9 C10 O3 -95.0(5) .
C8 C9 C10 O4 82.9(5) .
Zn2 O5 C11 O6 4.6(6) .
Zn2 O5 C11 C12 -172.4(3) .
O6 C11 C12 C13 148.9(4) .
O5 C11 C12 C13 -33.9(5) .
C11 C12 C13 C18 -80.9(4) .
C11 C12 C13 C14 95.5(4) .
C18 C13 C14 C15 0.5(5) .
C12 C13 C14 C15 -176.0(3) .
C13 C14 C15 C16 0.5(5) .
C14 C15 C16 C17 -1.4(6) .
C15 C16 C17 C18 1.2(6) .
C16 C17 C18 C13 -0.1(5) .
C16 C17 C18 C19 -179.9(3) .
C14 C13 C18 C17 -0.7(4) .
C12 C13 C18 C17 175.7(3) .
C14 C13 C18 C19 179.0(3) .
C12 C13 C18 C19 -4.5(4) .
C17 C18 C19 C20 80.0(4) .
C13 C18 C19 C20 -99.7(4) .
Zn1 O7 C20 O8 -4.6(5) 1_656
Zn1 O7 C20 C19 177.9(3) 1_656
C18 C19 C20 O8 -119.8(4) .
C18 C19 C20 O7 57.8(5) .
C25 N1 C21 C22 -0.9(6) .
Zn1 N1 C21 C22 -168.2(3) .
N1 C21 C22 C23 1.3(6) .
C21 C22 C23 C24 -1.1(6) .
C21 C22 C23 C26 -178.4(4) .
C22 C23 C24 C25 0.6(6) .
C26 C23 C24 C25 177.8(4) .
C21 N1 C25 C24 0.4(6) .
Zn1 N1 C25 C24 168.3(3) .
C23 C24 C25 N1 -0.3(7) .
C22 C23 C26 C27 -178.7(4) .
C24 C23 C26 C27 4.1(6) .
C23 C26 C27 C28 -178.5(4) .
C26 C27 C28 C32 -173.1(4) .
C26 C27 C28 C29 8.9(6) .
C32 C28 C29 C30 0.2(6) .
C27 C28 C29 C30 178.3(4) .
C31 N2 C30 C29 0.7(6) .
Zn2 N2 C30 C29 -172.2(3) .
C28 C29 C30 N2 -0.3(7) .
C30 N2 C31 C32 -1.2(6) .
Zn2 N2 C31 C32 171.7(3) .
N2 C31 C32 C28 1.2(7) .
C29 C28 C32 C31 -0.7(6) .
C27 C28 C32 C31 -178.8(4) .
C37 N3 C33 C34 0.2(6) .
Zn2 N3 C33 C34 -173.8(3) .
N3 C33 C34 C35 -0.4(6) .
C33 C34 C35 C36 0.6(5) .
C33 C34 C35 C38 -177.5(3) .
C34 C35 C36 C37 -0.6(6) .
C38 C35 C36 C37 177.6(3) .
C33 N3 C37 C36 -0.2(6) .
Zn2 N3 C37 C36 173.7(3) .
C35 C36 C37 N3 0.4(7) .
C34 C35 C38 C39 -0.4(6) .
C36 C35 C38 C39 -178.5(4) .
C35 C38 C39 C40 177.9(4) .
C38 C39 C40 C44 167.3(3) .
C38 C39 C40 C41 -11.3(6) .
C44 C40 C41 C42 -2.3(5) .
C39 C40 C41 C42 176.4(3) .
C43 N4 C42 C41 3.3(6) .
Zn1 N4 C42 C41 -175.5(3) 1_645
C40 C41 C42 N4 -0.3(6) .
C42 N4 C43 C44 -3.6(5) .
Zn1 N4 C43 C44 175.1(3) 1_645
N4 C43 C44 C40 1.0(6) .
C41 C40 C44 C43 2.0(5) .
C39 C40 C44 C43 -176.7(3) .
